data_7248015
loop_
_publ_author_name
'Zhou, Tongyao'
'Zeng, Jie'
'Liu, Yang'
'Chen, Hang'
'Wang, Haifeng'
'Yan, Qiongjiao'
'Wang, Wei'
'Chen, Fener'

_publ_section_title
;
 Visible-light-induced tandem ring opening/1,6-conjugate addition of
 cyclobutanols with p-quinone methides under metal- and additive-free
 conditions
;
_journal_issue 3
_journal_name_full 'Green Chemistry'
_journal_page_first 1375
_journal_page_last 1380
_journal_paper_doi 10.1039/D3GC04286C
_journal_volume 26
_journal_year 2024
_chemical_formula_sum 'C32 H41 N O3'
_chemical_formula_weight 487.66
_chemical_name_systematic '(E)-5-(3,5-di-tert-butyl-4-hydroxyphenyl)-1-(4-methoxyphenyl)-5-phenylpentan-1-one oxime'
_space_group_crystal_system monoclinic
_space_group_IT_number 14
_space_group_name_Hall '-P 2ybc'
_space_group_name_H-M_alt 'P 1 21/c 1'
_atom_sites_solution_hydrogens mixed
_audit_creation_method SHELXL-2014/7
_audit_update_record
;
2023-10-28 deposited with the CCDC.	2024-01-04 downloaded from the CCDC.
;
_cell_angle_alpha 90
_cell_angle_beta 98.354(5)
_cell_angle_gamma 90
_cell_formula_units_Z 4
_cell_length_a 12.962(3)
_cell_length_b 9.7854(17)
_cell_length_c 23.918(5)
_cell_measurement_reflns_used 9995
_cell_measurement_temperature 296(2)
_cell_measurement_theta_max 21.37
_cell_measurement_theta_min 2.51
_cell_volume 3001.5(11)
_computing_structure_refinement 'SHELXL-2014/7 (Sheldrick, 2014)'
_diffrn_ambient_temperature 296(2)
_diffrn_measured_fraction_theta_full 0.995
_diffrn_measured_fraction_theta_max 0.995
_diffrn_measurement_device_type ccd
_diffrn_radiation_type MoK\a
_diffrn_radiation_wavelength 0.71073
_diffrn_reflns_av_R_equivalents 0.0806
_diffrn_reflns_av_unetI/netI 0.0491
_diffrn_reflns_Laue_measured_fraction_full 0.995
_diffrn_reflns_Laue_measured_fraction_max 0.995
_diffrn_reflns_limit_h_max 14
_diffrn_reflns_limit_h_min -15
_diffrn_reflns_limit_k_max 11
_diffrn_reflns_limit_k_min -11
_diffrn_reflns_limit_l_max 28
_diffrn_reflns_limit_l_min -28
_diffrn_reflns_number 65016
_diffrn_reflns_point_group_measured_fraction_full 0.995
_diffrn_reflns_point_group_measured_fraction_max 0.995
_diffrn_reflns_theta_full 25.099
_diffrn_reflns_theta_max 25.099
_diffrn_reflns_theta_min 2.506
_exptl_absorpt_coefficient_mu 0.068
_exptl_absorpt_correction_type multi-scan
_exptl_absorpt_process_details sadabs
_exptl_crystal_colour colorless
_exptl_crystal_density_diffrn 1.079
_exptl_crystal_description block
_exptl_crystal_F_000 1056
_exptl_crystal_recrystallization_method 'Re-crystallisation from solvent: n-Hexane/EtOAc'
_exptl_crystal_size_max 0.200
_exptl_crystal_size_mid 0.200
_exptl_crystal_size_min 0.200
_exptl_transmission_factor_max 0.864
_exptl_transmission_factor_min 0.864
_refine_diff_density_max 0.326
_refine_diff_density_min -0.229
_refine_diff_density_rms 0.036
_refine_ls_extinction_method none
_refine_ls_goodness_of_fit_ref 1.018
_refine_ls_hydrogen_treatment constr
_refine_ls_matrix_type full
_refine_ls_number_parameters 330
_refine_ls_number_reflns 5325
_refine_ls_number_restraints 0
_refine_ls_restrained_S_all 1.018
_refine_ls_R_factor_all 0.1248
_refine_ls_R_factor_gt 0.0635
_refine_ls_shift/su_max 0.000
_refine_ls_shift/su_mean 0.000
_refine_ls_structure_factor_coef Fsqd
_refine_ls_weighting_details 'w=1/[\s^2^(Fo^2^)+(0.0567P)^2^+1.8576P] where P=(Fo^2^+2Fc^2^)/3'
_refine_ls_weighting_scheme calc
_refine_ls_wR_factor_gt 0.1342
_refine_ls_wR_factor_ref 0.1642
_reflns_Friedel_coverage 0.000
_reflns_number_gt 3147
_reflns_number_total 5325
_reflns_threshold_expression 'I > 2\s(I)'
_cod_data_source_file d3gc04286c2.cif
_cod_data_source_block 1_a
_cod_depositor_comments 'Adding full bibliography for 7248015.cif.'
_cod_original_cell_volume 3001.6(10)
_cod_original_sg_symbol_H-M 'P 21/c'
_cod_database_code 7248015
_shelx_shelxl_version_number 2014/7
_shelx_space_group_comment
;
The symmetry employed for this shelxl refinement is uniquely defined
by the following loop, which should always be used as a source of
symmetry information in preference to the above space-group names.
They are only intended as comments.
;
_shelx_estimated_absorpt_t_min 0.987
_shelx_estimated_absorpt_t_max 0.987

loop_
_space_group_symop_operation_xyz
'x, y, z'
'-x, y+1/2, -z+1/2'
'-x, -y, -z'
'x, -y-1/2, z-1/2'

loop_
_atom_site_label
_atom_site_type_symbol
_atom_site_fract_x
_atom_site_fract_y
_atom_site_fract_z
_atom_site_U_iso_or_equiv
_atom_site_adp_type
_atom_site_occupancy
_atom_site_site_symmetry_order
_atom_site_calc_flag
_atom_site_refinement_flags_posn
_atom_site_refinement_flags_adp
_atom_site_refinement_flags_occupancy
_atom_site_disorder_assembly
_atom_site_disorder_group
C1 C 0.9161(2) 0.3168(3) 0.88964(12) 0.0575(7) Uani 1 1 d . . . . .
C2 C 1.0091(3) 0.2372(3) 0.87209(14) 0.0816(10) Uani 1 1 d . . . . .
H2A H 1.0713 0.2913 0.8802 0.122 Uiso 1 1 calc R U . . .
H2B H 1.0181 0.1530 0.8928 0.122 Uiso 1 1 calc R U . . .
H2C H 0.9958 0.2179 0.8323 0.122 Uiso 1 1 calc R U . . .
C3 C 0.9321(2) 0.3381(3) 0.95397(12) 0.0724(9) Uani 1 1 d . . . . .
H3A H 0.9311 0.4341 0.9623 0.109 Uiso 1 1 d R U . . .
H3B H 0.8771 0.2931 0.9697 0.109 Uiso 1 1 d R U . . .
H3C H 0.9981 0.3002 0.9701 0.109 Uiso 1 1 d R U . . .
C4 C 0.8199(3) 0.2252(3) 0.87563(16) 0.0962(12) Uani 1 1 d . . . . .
H4A H 0.8312 0.1407 0.8960 0.144 Uiso 1 1 calc R U . . .
H4B H 0.7601 0.2706 0.8863 0.144 Uiso 1 1 calc R U . . .
H4C H 0.8081 0.2068 0.8358 0.144 Uiso 1 1 calc R U . . .
C5 C 0.90266(19) 0.4540(3) 0.85820(10) 0.0464(6) Uani 1 1 d . . . . .
C6 C 0.98142(19) 0.5527(3) 0.86238(10) 0.0465(6) Uani 1 1 d . . . . .
C7 C 0.97177(18) 0.6754(2) 0.83171(10) 0.0433(6) Uani 1 1 d . . . . .
C8 C 0.87767(19) 0.6961(3) 0.79642(10) 0.0473(7) Uani 1 1 d . . . . .
H8 H 0.8690 0.7759 0.7751 0.057 Uiso 1 1 calc R U . . .
C9 C 0.79648(19) 0.6029(3) 0.79169(10) 0.0453(6) Uani 1 1 d . . . . .
C10 C 0.81107(19) 0.4841(3) 0.82254(10) 0.0486(7) Uani 1 1 d . . . . .
H10 H 0.7570 0.4208 0.8194 0.058 Uiso 1 1 calc R U . . .
C11 C 1.0601(2) 0.7809(3) 0.83527(11) 0.0553(7) Uani 1 1 d . . . . .
C12 C 1.0886(3) 0.8343(3) 0.89613(13) 0.0794(10) Uani 1 1 d . . . . .
H12A H 1.0279 0.8729 0.9087 0.119 Uiso 1 1 calc R U . . .
H12B H 1.1417 0.9031 0.8971 0.119 Uiso 1 1 calc R U . . .
H12C H 1.1142 0.7601 0.9206 0.119 Uiso 1 1 calc R U . . .
C13 C 1.1559(2) 0.7168(4) 0.81469(16) 0.0851(10) Uani 1 1 d . . . . .
H13A H 1.1807 0.6420 0.8389 0.128 Uiso 1 1 calc R U . . .
H13B H 1.2098 0.7843 0.8155 0.128 Uiso 1 1 calc R U . . .
H13C H 1.1370 0.6841 0.7767 0.128 Uiso 1 1 calc R U . . .
C14 C 1.0288(2) 0.9051(3) 0.79773(13) 0.0701(9) Uani 1 1 d . . . . .
H14A H 1.0133 0.8764 0.7590 0.105 Uiso 1 1 calc R U . . .
H14B H 1.0851 0.9697 0.8015 0.105 Uiso 1 1 calc R U . . .
H14C H 0.9682 0.9472 0.8091 0.105 Uiso 1 1 calc R U . . .
C15 C 0.69402(19) 0.6275(3) 0.75306(10) 0.0516(7) Uani 1 1 d . . . . .
H15 H 0.6671 0.5373 0.7406 0.062 Uiso 1 1 calc R U . . .
C16 C 0.6126(2) 0.6918(3) 0.78487(11) 0.0555(7) Uani 1 1 d . . . . .
C17 C 0.6328(3) 0.8102(4) 0.81569(13) 0.0729(9) Uani 1 1 d . . . . .
H17 H 0.6974 0.8524 0.8169 0.088 Uiso 1 1 calc R U . . .
C18 C 0.5585(3) 0.8674(4) 0.84491(15) 0.0929(12) Uani 1 1 d . . . . .
H18 H 0.5735 0.9466 0.8660 0.111 Uiso 1 1 calc R U . . .
C19 C 0.4626(4) 0.8062(6) 0.84236(18) 0.1014(14) Uani 1 1 d . . . . .
H19 H 0.4122 0.8445 0.8615 0.122 Uiso 1 1 calc R U . . .
C20 C 0.4412(3) 0.6895(5) 0.81188(19) 0.0987(13) Uani 1 1 d . . . . .
H20 H 0.3763 0.6481 0.8104 0.118 Uiso 1 1 calc R U . . .
C21 C 0.5158(2) 0.6324(4) 0.78317(13) 0.0745(9) Uani 1 1 d . . . . .
H21 H 0.5004 0.5528 0.7624 0.089 Uiso 1 1 calc R U . . .
C22 C 0.7056(2) 0.7076(3) 0.69976(11) 0.0571(7) Uani 1 1 d . . . . .
H22A H 0.7225 0.8018 0.7099 0.069 Uiso 1 1 calc R U . . .
H22B H 0.7633 0.6699 0.6830 0.069 Uiso 1 1 calc R U . . .
C23 C 0.6078(2) 0.7045(3) 0.65615(11) 0.0589(8) Uani 1 1 d . . . . .
H23A H 0.5868 0.6103 0.6488 0.071 Uiso 1 1 calc R U . . .
H23B H 0.5519 0.7508 0.6714 0.071 Uiso 1 1 calc R U . . .
C24 C 0.6237(2) 0.7720(3) 0.60107(11) 0.0579(7) Uani 1 1 d . . . . .
H24A H 0.6327 0.8695 0.6070 0.069 Uiso 1 1 calc R U . . .
H24B H 0.6868 0.7364 0.5890 0.069 Uiso 1 1 calc R U . . .
C25 C 0.5329(2) 0.7471(3) 0.55549(11) 0.0544(7) Uani 1 1 d . . . . .
C26 C 0.4503(2) 0.8497(3) 0.54078(10) 0.0496(7) Uani 1 1 d . . . . .
C27 C 0.4346(2) 0.9544(3) 0.57755(12) 0.0632(8) Uani 1 1 d . . . . .
H27 H 0.4776 0.9598 0.6122 0.076 Uiso 1 1 calc R U . . .
C28 C 0.3576(2) 1.0507(3) 0.56450(12) 0.0640(8) Uani 1 1 d . . . . .
H28 H 0.3493 1.1202 0.5900 0.077 Uiso 1 1 calc R U . . .
C29 C 0.2929(2) 1.0441(3) 0.51370(12) 0.0535(7) Uani 1 1 d . . . . .
C30 C 0.3067(2) 0.9404(3) 0.47629(11) 0.0587(8) Uani 1 1 d . . . . .
H30 H 0.2630 0.9347 0.4419 0.070 Uiso 1 1 calc R U . . .
C31 C 0.3841(2) 0.8462(3) 0.48956(11) 0.0557(7) Uani 1 1 d . . . . .
H31 H 0.3928 0.7779 0.4636 0.067 Uiso 1 1 calc R U . . .
C32 C 0.2026(3) 1.2478(4) 0.53262(17) 0.0977(12) Uani 1 1 d . . . . .
H32A H 0.1474 1.3059 0.5152 0.147 Uiso 1 1 calc R U . . .
H32B H 0.2667 1.2984 0.5386 0.147 Uiso 1 1 calc R U . . .
H32C H 0.1865 1.2157 0.5683 0.147 Uiso 1 1 calc R U . . .
N1 N 0.5205(2) 0.6344(3) 0.52828(10) 0.0679(7) Uani 1 1 d . . . . .
O1 O 1.07592(13) 0.53379(19) 0.89649(8) 0.0651(6) Uani 1 1 d . . . . .
H1 H 1.0682 0.4810 0.9222 0.078 Uiso 1 1 calc R U . . .
O2 O 0.60356(18) 0.5416(2) 0.54313(10) 0.0855(7) Uani 1 1 d . . . . .
H2 H 0.5901 0.4690 0.5265 0.128 Uiso 1 1 calc R U . . .
O3 O 0.21344(15) 1.1339(2) 0.49660(9) 0.0718(6) Uani 1 1 d . . . . .

loop_
_atom_site_aniso_label
_atom_site_aniso_U_11
_atom_site_aniso_U_22
_atom_site_aniso_U_33
_atom_site_aniso_U_23
_atom_site_aniso_U_13
_atom_site_aniso_U_12
C1 0.0659(19) 0.0501(16) 0.0544(17) 0.0067(13) 0.0022(14) 0.0019(14)
C2 0.111(3) 0.0561(19) 0.078(2) -0.0013(17) 0.015(2) 0.0242(19)
C3 0.086(2) 0.077(2) 0.0554(19) 0.0156(16) 0.0144(16) 0.0136(18)
C4 0.109(3) 0.067(2) 0.105(3) 0.027(2) -0.011(2) -0.022(2)
C5 0.0460(15) 0.0504(15) 0.0418(14) -0.0012(12) 0.0031(12) 0.0082(13)
C6 0.0403(15) 0.0543(16) 0.0426(14) -0.0009(13) -0.0009(12) 0.0071(13)
C7 0.0404(15) 0.0491(15) 0.0398(14) -0.0007(12) 0.0041(11) 0.0049(12)
C8 0.0508(16) 0.0505(15) 0.0389(14) 0.0040(12) 0.0006(12) 0.0094(13)
C9 0.0379(14) 0.0565(16) 0.0406(14) -0.0022(13) 0.0031(11) 0.0038(13)
C10 0.0471(16) 0.0521(16) 0.0458(15) 0.0006(13) 0.0038(13) -0.0035(13)
C11 0.0508(17) 0.0604(18) 0.0527(17) 0.0047(14) 0.0007(13) -0.0050(14)
C12 0.097(2) 0.073(2) 0.060(2) -0.0025(16) -0.0132(17) -0.0205(19)
C13 0.0500(19) 0.106(3) 0.102(3) 0.013(2) 0.0195(18) -0.0005(18)
C14 0.076(2) 0.0658(19) 0.0665(19) 0.0121(16) 0.0042(16) -0.0149(16)
C15 0.0448(15) 0.0643(17) 0.0434(15) 0.0030(13) -0.0017(12) 0.0004(13)
C16 0.0468(17) 0.076(2) 0.0422(15) 0.0129(15) 0.0000(13) 0.0128(15)
C17 0.064(2) 0.085(2) 0.069(2) 0.0089(19) 0.0060(17) 0.0226(18)
C18 0.096(3) 0.100(3) 0.082(2) 0.003(2) 0.010(2) 0.047(3)
C19 0.087(3) 0.134(4) 0.090(3) 0.036(3) 0.038(2) 0.054(3)
C20 0.061(2) 0.130(4) 0.111(3) 0.039(3) 0.031(2) 0.021(2)
C21 0.0486(19) 0.103(3) 0.073(2) 0.0204(19) 0.0094(16) 0.0081(18)
C22 0.0486(16) 0.0743(19) 0.0452(16) 0.0044(14) -0.0041(13) 0.0037(14)
C23 0.0544(17) 0.0741(19) 0.0438(16) 0.0080(14) -0.0080(13) -0.0041(15)
C24 0.0573(17) 0.0681(18) 0.0441(16) 0.0058(14) -0.0070(13) -0.0057(14)
C25 0.0628(18) 0.0594(18) 0.0374(15) 0.0057(14) -0.0047(13) -0.0035(15)
C26 0.0540(16) 0.0566(16) 0.0360(14) -0.0008(13) -0.0006(12) -0.0069(13)
C27 0.075(2) 0.0694(19) 0.0406(15) -0.0048(15) -0.0091(14) -0.0021(17)
C28 0.072(2) 0.0662(19) 0.0520(18) -0.0122(15) 0.0028(16) 0.0015(17)
C29 0.0467(16) 0.0590(17) 0.0541(17) 0.0029(15) 0.0049(13) -0.0034(14)
C30 0.0542(17) 0.0724(19) 0.0449(16) -0.0051(15) -0.0084(13) -0.0022(16)
C31 0.0603(18) 0.0616(18) 0.0419(16) -0.0066(13) -0.0037(13) 0.0006(15)
C32 0.094(3) 0.079(2) 0.117(3) -0.023(2) 0.003(2) 0.018(2)
N1 0.0782(17) 0.0639(16) 0.0542(15) -0.0013(13) -0.0157(12) 0.0106(14)
O1 0.0491(11) 0.0719(13) 0.0675(13) 0.0194(10) -0.0146(10) 0.0026(10)
O2 0.0942(16) 0.0732(15) 0.0770(15) -0.0077(12) -0.0282(12) 0.0235(13)
O3 0.0635(13) 0.0730(14) 0.0763(14) -0.0071(12) 0.0009(11) 0.0103(11)

loop_
_atom_type_symbol
_atom_type_description
_atom_type_scat_dispersion_real
_atom_type_scat_dispersion_imag
_atom_type_scat_source
C C 0.0033 0.0016 'International Tables Vol C Tables 4.2.6.8 and 6.1.1.4'
H H 0.0000 0.0000 'International Tables Vol C Tables 4.2.6.8 and 6.1.1.4'
N N 0.0061 0.0033 'International Tables Vol C Tables 4.2.6.8 and 6.1.1.4'
O O 0.0106 0.0060 'International Tables Vol C Tables 4.2.6.8 and 6.1.1.4'

loop_
_geom_angle_atom_site_label_1
_geom_angle_atom_site_label_2
_geom_angle_atom_site_label_3
_geom_angle
_geom_angle_site_symmetry_1
_geom_angle_site_symmetry_3
_geom_angle_publ_flag
C4 C1 C5 111.9(2) . . ?
C4 C1 C3 106.6(3) . . ?
C5 C1 C3 111.1(2) . . ?
C4 C1 C2 106.8(3) . . ?
C5 C1 C2 110.2(2) . . ?
C3 C1 C2 110.1(2) . . ?
C1 C2 H2A 109.5 . . ?
C1 C2 H2B 109.5 . . ?
H2A C2 H2B 109.5 . . ?
C1 C2 H2C 109.5 . . ?
H2A C2 H2C 109.5 . . ?
H2B C2 H2C 109.5 . . ?
C1 C3 H3A 109.7 . . ?
C1 C3 H3B 109.3 . . ?
H3A C3 H3B 109.5 . . ?
C1 C3 H3C 109.4 . . ?
H3A C3 H3C 109.5 . . ?
H3B C3 H3C 109.5 . . ?
C1 C4 H4A 109.5 . . ?
C1 C4 H4B 109.5 . . ?
H4A C4 H4B 109.5 . . ?
C1 C4 H4C 109.5 . . ?
H4A C4 H4C 109.5 . . ?
H4B C4 H4C 109.5 . . ?
C10 C5 C6 116.6(2) . . ?
C10 C5 C1 120.8(2) . . ?
C6 C5 C1 122.6(2) . . ?
O1 C6 C5 121.7(2) . . ?
O1 C6 C7 115.3(2) . . ?
C5 C6 C7 123.0(2) . . ?
C8 C7 C6 116.4(2) . . ?
C8 C7 C11 121.1(2) . . ?
C6 C7 C11 122.5(2) . . ?
C9 C8 C7 122.8(2) . . ?
C9 C8 H8 118.6 . . ?
C7 C8 H8 118.6 . . ?
C10 C9 C8 118.0(2) . . ?
C10 C9 C15 119.9(2) . . ?
C8 C9 C15 122.1(2) . . ?
C9 C10 C5 123.2(2) . . ?
C9 C10 H10 118.4 . . ?
C5 C10 H10 118.4 . . ?
C14 C11 C7 111.7(2) . . ?
C14 C11 C13 107.1(2) . . ?
C7 C11 C13 109.9(2) . . ?
C14 C11 C12 107.0(2) . . ?
C7 C11 C12 110.8(2) . . ?
C13 C11 C12 110.3(3) . . ?
C11 C12 H12A 109.5 . . ?
C11 C12 H12B 109.5 . . ?
H12A C12 H12B 109.5 . . ?
C11 C12 H12C 109.5 . . ?
H12A C12 H12C 109.5 . . ?
H12B C12 H12C 109.5 . . ?
C11 C13 H13A 109.5 . . ?
C11 C13 H13B 109.5 . . ?
H13A C13 H13B 109.5 . . ?
C11 C13 H13C 109.5 . . ?
H13A C13 H13C 109.5 . . ?
H13B C13 H13C 109.5 . . ?
C11 C14 H14A 109.5 . . ?
C11 C14 H14B 109.5 . . ?
H14A C14 H14B 109.5 . . ?
C11 C14 H14C 109.5 . . ?
H14A C14 H14C 109.5 . . ?
H14B C14 H14C 109.5 . . ?
C22 C15 C9 113.9(2) . . ?
C22 C15 C16 111.5(2) . . ?
C9 C15 C16 111.6(2) . . ?
C22 C15 H15 106.4 . . ?
C9 C15 H15 106.4 . . ?
C16 C15 H15 106.4 . . ?
C21 C16 C17 118.2(3) . . ?
C21 C16 C15 120.3(3) . . ?
C17 C16 C15 121.5(3) . . ?
C16 C17 C18 121.1(3) . . ?
C16 C17 H17 119.4 . . ?
C18 C17 H17 119.4 . . ?
C19 C18 C17 119.4(4) . . ?
C19 C18 H18 120.3 . . ?
C17 C18 H18 120.3 . . ?
C20 C19 C18 120.1(4) . . ?
C20 C19 H19 119.9 . . ?
C18 C19 H19 119.9 . . ?
C19 C20 C21 120.2(4) . . ?
C19 C20 H20 119.9 . . ?
C21 C20 H20 119.9 . . ?
C16 C21 C20 120.9(4) . . ?
C16 C21 H21 119.5 . . ?
C20 C21 H21 119.5 . . ?
C23 C22 C15 113.0(2) . . ?
C23 C22 H22A 109.0 . . ?
C15 C22 H22A 109.0 . . ?
C23 C22 H22B 109.0 . . ?
C15 C22 H22B 109.0 . . ?
H22A C22 H22B 107.8 . . ?
C24 C23 C22 112.5(2) . . ?
C24 C23 H23A 109.1 . . ?
C22 C23 H23A 109.1 . . ?
C24 C23 H23B 109.1 . . ?
C22 C23 H23B 109.1 . . ?
H23A C23 H23B 107.8 . . ?
C25 C24 C23 111.7(2) . . ?
C25 C24 H24A 109.3 . . ?
C23 C24 H24A 109.3 . . ?
C25 C24 H24B 109.3 . . ?
C23 C24 H24B 109.3 . . ?
H24A C24 H24B 107.9 . . ?
N1 C25 C26 115.6(2) . . ?
N1 C25 C24 122.4(3) . . ?
C26 C25 C24 121.9(3) . . ?
C27 C26 C31 116.7(3) . . ?
C27 C26 C25 121.4(2) . . ?
C31 C26 C25 121.9(2) . . ?
C28 C27 C26 122.1(3) . . ?
C28 C27 H27 118.9 . . ?
C26 C27 H27 118.9 . . ?
C29 C28 C27 119.9(3) . . ?
C29 C28 H28 120.1 . . ?
C27 C28 H28 120.1 . . ?
O3 C29 C28 124.7(3) . . ?
O3 C29 C30 116.1(2) . . ?
C28 C29 C30 119.2(3) . . ?
C31 C30 C29 120.3(2) . . ?
C31 C30 H30 119.8 . . ?
C29 C30 H30 119.8 . . ?
C30 C31 C26 121.8(3) . . ?
C30 C31 H31 119.1 . . ?
C26 C31 H31 119.1 . . ?
O3 C32 H32A 109.5 . . ?
O3 C32 H32B 109.5 . . ?
H32A C32 H32B 109.5 . . ?
O3 C32 H32C 109.5 . . ?
H32A C32 H32C 109.5 . . ?
H32B C32 H32C 109.5 . . ?
C25 N1 O2 113.0(2) . . ?
C6 O1 H1 109.5 . . ?
N1 O2 H2 109.5 . . ?
C29 O3 C32 117.1(2) . . ?

loop_
_geom_bond_atom_site_label_1
_geom_bond_atom_site_label_2
_geom_bond_distance
_geom_bond_site_symmetry_2
_geom_bond_publ_flag
C1 C4 1.533(4) . ?
C1 C5 1.536(4) . ?
C1 C3 1.537(4) . ?
C1 C2 1.544(4) . ?
C2 H2A 0.9600 . ?
C2 H2B 0.9600 . ?
C2 H2C 0.9600 . ?
C3 H3A 0.9600 . ?
C3 H3B 0.9601 . ?
C3 H3C 0.9600 . ?
C4 H4A 0.9600 . ?
C4 H4B 0.9600 . ?
C4 H4C 0.9600 . ?
C5 C10 1.389(3) . ?
C5 C6 1.399(4) . ?
C6 O1 1.382(3) . ?
C6 C7 1.403(3) . ?
C7 C8 1.394(3) . ?
C7 C11 1.535(4) . ?
C8 C9 1.384(3) . ?
C8 H8 0.9300 . ?
C9 C10 1.376(3) . ?
C9 C15 1.523(3) . ?
C10 H10 0.9300 . ?
C11 C14 1.531(4) . ?
C11 C13 1.534(4) . ?
C11 C12 1.540(4) . ?
C12 H12A 0.9600 . ?
C12 H12B 0.9600 . ?
C12 H12C 0.9600 . ?
C13 H13A 0.9600 . ?
C13 H13B 0.9600 . ?
C13 H13C 0.9600 . ?
C14 H14A 0.9600 . ?
C14 H14B 0.9600 . ?
C14 H14C 0.9600 . ?
C15 C22 1.522(4) . ?
C15 C16 1.524(4) . ?
C15 H15 0.9800 . ?
C16 C21 1.378(4) . ?
C16 C17 1.378(4) . ?
C17 C18 1.388(5) . ?
C17 H17 0.9300 . ?
C18 C19 1.374(6) . ?
C18 H18 0.9300 . ?
C19 C20 1.361(6) . ?
C19 H19 0.9300 . ?
C20 C21 1.382(5) . ?
C20 H20 0.9300 . ?
C21 H21 0.9300 . ?
C22 C23 1.520(3) . ?
C22 H22A 0.9700 . ?
C22 H22B 0.9700 . ?
C23 C24 1.514(4) . ?
C23 H23A 0.9700 . ?
C23 H23B 0.9700 . ?
C24 C25 1.503(4) . ?
C24 H24A 0.9700 . ?
C24 H24B 0.9700 . ?
C25 N1 1.279(3) . ?
C25 C26 1.473(4) . ?
C26 C27 1.384(4) . ?
C26 C31 1.390(3) . ?
C27 C28 1.376(4) . ?
C27 H27 0.9300 . ?
C28 C29 1.374(4) . ?
C28 H28 0.9300 . ?
C29 O3 1.370(3) . ?
C29 C30 1.382(4) . ?
C30 C31 1.366(4) . ?
C30 H30 0.9300 . ?
C31 H31 0.9300 . ?
C32 O3 1.429(4) . ?
C32 H32A 0.9600 . ?
C32 H32B 0.9600 . ?
C32 H32C 0.9600 . ?
N1 O2 1.414(3) . ?
O1 H1 0.8200 . ?
O2 H2 0.8200 . ?

loop_
_geom_torsion_atom_site_label_1
_geom_torsion_atom_site_label_2
_geom_torsion_atom_site_label_3
_geom_torsion_atom_site_label_4
_geom_torsion
_geom_torsion_site_symmetry_1
_geom_torsion_site_symmetry_2
_geom_torsion_site_symmetry_3
_geom_torsion_site_symmetry_4
_geom_torsion_publ_flag
C4 C1 C5 C10 0.7(4) . . . . ?
C3 C1 C5 C10 -118.4(3) . . . . ?
C2 C1 C5 C10 119.3(3) . . . . ?
C4 C1 C5 C6 -177.5(3) . . . . ?
C3 C1 C5 C6 63.5(3) . . . . ?
C2 C1 C5 C6 -58.8(3) . . . . ?
C10 C5 C6 O1 -179.9(2) . . . . ?
C1 C5 C6 O1 -1.7(4) . . . . ?
C10 C5 C6 C7 -1.4(4) . . . . ?
C1 C5 C6 C7 176.8(2) . . . . ?
O1 C6 C7 C8 179.2(2) . . . . ?
C5 C6 C7 C8 0.6(4) . . . . ?
O1 C6 C7 C11 0.5(3) . . . . ?
C5 C6 C7 C11 -178.0(2) . . . . ?
C6 C7 C8 C9 0.8(4) . . . . ?
C11 C7 C8 C9 179.5(2) . . . . ?
C7 C8 C9 C10 -1.3(4) . . . . ?
C7 C8 C9 C15 179.8(2) . . . . ?
C8 C9 C10 C5 0.4(4) . . . . ?
C15 C9 C10 C5 179.4(2) . . . . ?
C6 C5 C10 C9 0.9(4) . . . . ?
C1 C5 C10 C9 -177.4(2) . . . . ?
C8 C7 C11 C14 1.6(3) . . . . ?
C6 C7 C11 C14 -179.8(2) . . . . ?
C8 C7 C11 C13 -117.1(3) . . . . ?
C6 C7 C11 C13 61.5(3) . . . . ?
C8 C7 C11 C12 120.7(3) . . . . ?
C6 C7 C11 C12 -60.7(3) . . . . ?
C10 C9 C15 C22 -146.3(2) . . . . ?
C8 C9 C15 C22 32.6(3) . . . . ?
C10 C9 C15 C16 86.3(3) . . . . ?
C8 C9 C15 C16 -94.7(3) . . . . ?
C22 C15 C16 C21 105.0(3) . . . . ?
C9 C15 C16 C21 -126.3(3) . . . . ?
C22 C15 C16 C17 -74.7(3) . . . . ?
C9 C15 C16 C17 54.0(3) . . . . ?
C21 C16 C17 C18 0.9(4) . . . . ?
C15 C16 C17 C18 -179.5(3) . . . . ?
C16 C17 C18 C19 -1.0(5) . . . . ?
C17 C18 C19 C20 0.7(6) . . . . ?
C18 C19 C20 C21 -0.2(6) . . . . ?
C17 C16 C21 C20 -0.4(4) . . . . ?
C15 C16 C21 C20 179.9(3) . . . . ?
C19 C20 C21 C16 0.1(5) . . . . ?
C9 C15 C22 C23 167.5(2) . . . . ?
C16 C15 C22 C23 -65.1(3) . . . . ?
C15 C22 C23 C24 -174.1(2) . . . . ?
C22 C23 C24 C25 170.3(3) . . . . ?
C23 C24 C25 N1 -78.7(4) . . . . ?
C23 C24 C25 C26 99.0(3) . . . . ?
N1 C25 C26 C27 158.7(3) . . . . ?
C24 C25 C26 C27 -19.1(4) . . . . ?
N1 C25 C26 C31 -21.1(4) . . . . ?
C24 C25 C26 C31 161.0(3) . . . . ?
C31 C26 C27 C28 0.0(4) . . . . ?
C25 C26 C27 C28 -179.8(3) . . . . ?
C26 C27 C28 C29 0.4(5) . . . . ?
C27 C28 C29 O3 179.5(3) . . . . ?
C27 C28 C29 C30 -0.2(4) . . . . ?
O3 C29 C30 C31 179.8(2) . . . . ?
C28 C29 C30 C31 -0.5(4) . . . . ?
C29 C30 C31 C26 0.9(4) . . . . ?
C27 C26 C31 C30 -0.7(4) . . . . ?
C25 C26 C31 C30 179.1(3) . . . . ?
C26 C25 N1 O2 178.4(2) . . . . ?
C24 C25 N1 O2 -3.8(4) . . . . ?
C28 C29 O3 C32 4.9(4) . . . . ?
C30 C29 O3 C32 -175.4(3) . . . . ?
